data_7046952
loop_
_publ_author_name
'Chung, Lai-Hon'
'Ng, Sze-Wing'
'Yeung, Chi-Fung'
'Shek, Hau-Lam'
'Tse, Sheung-Ying'
'Lo, Hoi-Shing'
'Chan, Siu-Chung'
'Tse, Man-Kit'
'Yiu, Shek-Man'
'Wong, Chun-Yuen'

_publ_section_title
;
 Ruthenium-indolizinone complexes as a new class of metalated heterocyclic
 compounds: insight into unconventional alkyne activation pathways,
 revelation of unexpected electronic properties and exploration of
 medicinal application.
;
_journal_issue 37
_journal_name_full 'Dalton transactions (Cambridge, England : 2003)'
_journal_page_first 12838
_journal_page_last 12842
_journal_paper_doi 10.1039/c8dt02408a
_journal_volume 47
_journal_year 2018
_chemical_formula_moiety 'C18 H27 O2 Ru S5, Cl O4'
_chemical_formula_sum 'C18 H27 Cl O6 Ru S5'
_chemical_formula_weight 636.21
_space_group_crystal_system triclinic
_space_group_IT_number 2
_space_group_name_Hall '-P 1'
_space_group_name_H-M_alt 'P -1'
_symmetry_space_group_name_Hall '-P 1'
_symmetry_space_group_name_H-M 'P -1'
_atom_sites_solution_hydrogens geom
_atom_sites_solution_primary dual
_audit_creation_date 2017-11-23
_audit_creation_method
;
Olex2 1.2
(compiled 2017.08.10 svn.r3458 for OlexSys, GUI svn.r5381)
;
_audit_update_record
;
2018-03-26 deposited with the CCDC.
2018-07-05 downloaded from the CCDC.
;
_cell_angle_alpha 76.314(4)
_cell_angle_beta 73.637(5)
_cell_angle_gamma 80.380(4)
_cell_formula_units_Z 2
_cell_length_a 8.9651(4)
_cell_length_b 11.5193(6)
_cell_length_c 13.0076(7)
_cell_measurement_reflns_used 4445
_cell_measurement_temperature 193(2)
_cell_measurement_theta_max 71.5937
_cell_measurement_theta_min 3.6117
_cell_volume 1245.02(11)
_computing_molecular_graphics 'Olex2 (Dolomanov et al., 2009)'
_computing_publication_material 'Olex2 (Dolomanov et al., 2009)'
_computing_structure_refinement 'ShelXL (Sheldrick, 2015)'
_computing_structure_solution 'ShelXT (Sheldrick, 2015)'
_diffrn_ambient_temperature 193(2)
_diffrn_detector_area_resol_mean 16.1270
_diffrn_measured_fraction_theta_full 0.963
_diffrn_measured_fraction_theta_max 0.940
_diffrn_measurement_device_type 'Xcalibur, Sapphire3, Gemini ultra'
_diffrn_measurement_method '\w scans'
_diffrn_radiation_monochromator mirror
_diffrn_radiation_type CuK\a
_diffrn_radiation_wavelength 1.54184
_diffrn_reflns_av_R_equivalents 0.0418
_diffrn_reflns_av_unetI/netI 0.0365
_diffrn_reflns_Laue_measured_fraction_full 0.963
_diffrn_reflns_Laue_measured_fraction_max 0.940
_diffrn_reflns_limit_h_max 6
_diffrn_reflns_limit_h_min -10
_diffrn_reflns_limit_k_max 14
_diffrn_reflns_limit_k_min -13
_diffrn_reflns_limit_l_max 15
_diffrn_reflns_limit_l_min -15
_diffrn_reflns_number 7842
_diffrn_reflns_point_group_measured_fraction_full 0.963
_diffrn_reflns_point_group_measured_fraction_max 0.940
_diffrn_reflns_theta_full 67.684
_diffrn_reflns_theta_max 71.737
_diffrn_reflns_theta_min 3.615
_diffrn_source 'Enhance Ultra (Cu) X-ray Source'
_exptl_absorpt_coefficient_mu 10.289
_exptl_absorpt_correction_T_max 1.00000
_exptl_absorpt_correction_T_min 0.14284
_exptl_absorpt_correction_type multi-scan
_exptl_absorpt_process_details
;
CrysAlisPro, Agilent Technologies,
Version 1.171.37.35h (release 09-02-2015 CrysAlis171 .NET)
(compiled Feb  9 2015,16:26:32)
Empirical absorption correction using spherical harmonics,
 implemented in SCALE3 ABSPACK scaling algorithm.
;
_exptl_crystal_colour yellow
_exptl_crystal_colour_primary yellow
_exptl_crystal_density_diffrn 1.697
_exptl_crystal_description block
_exptl_crystal_F_000 648
_exptl_crystal_size_max 0.44
_exptl_crystal_size_mid 0.38
_exptl_crystal_size_min 0.04
_refine_diff_density_max 2.015
_refine_diff_density_min -1.082
_refine_diff_density_rms 0.158
_refine_ls_extinction_method none
_refine_ls_goodness_of_fit_ref 1.039
_refine_ls_hydrogen_treatment constr
_refine_ls_matrix_type full
_refine_ls_number_parameters 300
_refine_ls_number_reflns 4572
_refine_ls_number_restraints 0
_refine_ls_restrained_S_all 1.039
_refine_ls_R_factor_all 0.0558
_refine_ls_R_factor_gt 0.0528
_refine_ls_shift/su_max 0.001
_refine_ls_shift/su_mean 0.000
_refine_ls_structure_factor_coef Fsqd
_refine_ls_weighting_details 'w=1/[\s^2^(Fo^2^)+(0.1073P)^2^+1.2834P] where P=(Fo^2^+2Fc^2^)/3'
_refine_ls_weighting_scheme calc
_refine_ls_wR_factor_gt 0.1438
_refine_ls_wR_factor_ref 0.1485
_reflns_Friedel_coverage 0.000
_reflns_number_gt 4292
_reflns_number_total 4572
_reflns_threshold_expression 'I > 2\s(I)'
_cod_data_source_file c8dt02408a2.cif
_cod_data_source_block complex_3
_cod_depositor_comments 'Adding full bibliography for 7046952--7046956.cif.'
_cod_original_cell_volume 1245.02(12)
_cod_database_code 7046952
_shelx_shelxl_version_number 2014/7
_shelx_space_group_comment
;
The symmetry employed for this shelxl refinement is uniquely defined
by the following loop, which should always be used as a source of
symmetry information in preference to the above space-group names.
They are only intended as comments.
;
_shelx_estimated_absorpt_t_max 0.684
_shelx_estimated_absorpt_t_min 0.093
_olex2_refinement_description
;
1. Fixed Uiso
 At 1.2 times of:
  All C(H) groups, All C(H,H) groups, All C(H,H,H,H) groups
 At 1.5 times of:
  All C(H,H,H) groups
2. Others
 Sof(H14C)=Sof(H14D)=Sof(C15B)=Sof(H15C)=Sof(H15D)=Sof(C16B)=Sof(H16C)=
 Sof(H16D)=1-FVAR(1)
 Sof(H14A)=Sof(H14B)=Sof(C15A)=Sof(H15A)=Sof(H15B)=Sof(C16A)=Sof(H16A)=
 Sof(H16B)=FVAR(1)
3.a Secondary CH2 refined with riding coordinates:
 C9(H9A,H9B), C10(H10A,H10B), C11(H11A,H11B), C12(H12A,H12B), C13(H13A,H13B),
 C14(H14A,H14B), C14(H14C,H14D), C15A(H15A,H15B), C15B(H15C,H15D), C16A(H16A,
 H16B), C16B(H16C,H16D), C17(H17A,H17B), C18(H18A,H18B)
3.b Aromatic/amide H refined with riding coordinates:
 C2(H2), C5(H5), C6(H6), C7(H7)
3.c Idealised Me refined as rotating group:
 C8(H8A,H8B,H8C)
;
_olex2_submission_special_instructions 'No special instructions were received'

loop_
_space_group_symop_operation_xyz
'x, y, z'
'-x, -y, -z'

loop_
_atom_site_label
_atom_site_type_symbol
_atom_site_fract_x
_atom_site_fract_y
_atom_site_fract_z
_atom_site_U_iso_or_equiv
_atom_site_adp_type
_atom_site_occupancy
_atom_site_site_symmetry_order
_atom_site_calc_flag
_atom_site_refinement_flags_posn
_atom_site_refinement_flags_occupancy
_atom_site_disorder_assembly
_atom_site_disorder_group
Ru1 Ru 0.51303(3) 0.24845(2) 0.75571(2) 0.02763(15) Uani 1 1 d . . . .
S1 S 0.37610(12) 0.09089(9) 0.77949(9) 0.0343(3) Uani 1 1 d . . . .
S2 S 0.75392(13) 0.13288(10) 0.74239(10) 0.0400(3) Uani 1 1 d . . . .
S3 S 0.48157(15) 0.20302(11) 0.95014(9) 0.0426(3) Uani 1 1 d . . . .
S4 S 0.27446(14) 0.36837(10) 0.76610(9) 0.0382(3) Uani 1 1 d . . . .
S5 S 0.84380(14) 0.57785(10) 0.71375(9) 0.0407(3) Uani 1 1 d . . . .
O1 O 0.6425(4) 0.3936(3) 0.7367(2) 0.0333(6) Uani 1 1 d . . . .
O2 O 0.5181(4) 0.2540(3) 0.5245(2) 0.0356(6) Uani 1 1 d . . . .
C1 C 0.5669(4) 0.3036(3) 0.5919(3) 0.0303(8) Uani 1 1 d . . . .
C2 C 0.6582(5) 0.3974(4) 0.5539(3) 0.0323(8) Uani 1 1 d . . . .
H2 H 0.6930 0.4312 0.4783 0.039 Uiso 1 1 calc R . . .
C3 C 0.6955(5) 0.4389(4) 0.6350(3) 0.0313(8) Uani 1 1 d . . . .
C4 C 0.7905(5) 0.5374(3) 0.6109(3) 0.0312(8) Uani 1 1 d . . . .
C5 C 0.8498(5) 0.6092(4) 0.5118(4) 0.0392(10) Uani 1 1 d . . . .
H5 H 0.8337 0.6008 0.4449 0.047 Uiso 1 1 calc R . . .
C6 C 0.9369(6) 0.6966(4) 0.5194(4) 0.0449(11) Uani 1 1 d . . . .
H6 H 0.9851 0.7539 0.4587 0.054 Uiso 1 1 calc R . . .
C7 C 0.9438(5) 0.6896(4) 0.6233(4) 0.0430(11) Uani 1 1 d . . . .
H7 H 0.9981 0.7411 0.6437 0.052 Uiso 1 1 calc R . . .
C8 C 0.5723(6) 0.2969(5) 0.4088(4) 0.0438(11) Uani 1 1 d . . . .
H8A H 0.5190 0.2606 0.3701 0.066 Uiso 1 1 calc GR . . .
H8B H 0.6854 0.2748 0.3856 0.066 Uiso 1 1 calc GR . . .
H8C H 0.5497 0.3845 0.3918 0.066 Uiso 1 1 calc GR . . .
C9 C 0.4765(5) -0.0048(4) 0.6849(4) 0.0439(11) Uani 1 1 d . . . .
H9A H 0.4085 -0.0651 0.6868 0.053 Uiso 1 1 calc R . . .
H9B H 0.5034 0.0436 0.6097 0.053 Uiso 1 1 calc R . . .
C10 C 0.6259(6) -0.0681(4) 0.7174(6) 0.0553(14) Uani 1 1 d . . . .
H10A H 0.6011 -0.0927 0.7981 0.066 Uiso 1 1 calc R . . .
H10B H 0.6574 -0.1423 0.6872 0.066 Uiso 1 1 calc R . . .
C11 C 0.7645(6) 0.0048(5) 0.6804(5) 0.0533(13) Uani 1 1 d . . . .
H11A H 0.7830 0.0344 0.6004 0.064 Uiso 1 1 calc R . . .
H11B H 0.8575 -0.0505 0.6932 0.064 Uiso 1 1 calc R . . .
C12 C 0.7534(6) 0.0655(5) 0.8844(5) 0.0551(14) Uani 1 1 d . . . .
H12A H 0.6892 -0.0028 0.9110 0.066 Uiso 1 1 calc R . . .
H12B H 0.8613 0.0351 0.8903 0.066 Uiso 1 1 calc R . . .
C13 C 0.6854(7) 0.1614(6) 0.9529(5) 0.0580(14) Uani 1 1 d . . . .
H13A H 0.7442 0.2326 0.9225 0.070 Uiso 1 1 calc R . . .
H13B H 0.6933 0.1298 1.0291 0.070 Uiso 1 1 calc R . . .
C14 C 0.4311(9) 0.3469(6) 0.9947(5) 0.0658(16) Uani 1 1 d . . . .
H14A H 0.3767 0.3312 1.0734 0.079 Uiso 0.55(3) 1 calc R P A 1
H14B H 0.5297 0.3797 0.9875 0.079 Uiso 0.55(3) 1 calc R P A 1
H14C H 0.4341 0.3370 1.0718 0.079 Uiso 0.45(3) 1 calc R P A 2
H14D H 0.5037 0.4058 0.9482 0.079 Uiso 0.45(3) 1 calc R P A 2
C15A C 0.3306(16) 0.4431(10) 0.9359(10) 0.052(4) Uani 0.55(3) 1 d . P A 1
H15A H 0.2850 0.5030 0.9827 0.063 Uiso 0.55(3) 1 calc R P A 1
H15B H 0.4000 0.4844 0.8683 0.063 Uiso 0.55(3) 1 calc R P A 1
C15B C 0.272(2) 0.3852(19) 0.9821(15) 0.070(6) Uani 0.45(3) 1 d . P A 2
H15C H 0.2216 0.4379 1.0351 0.084 Uiso 0.45(3) 1 calc R P A 2
H15D H 0.2165 0.3124 1.0062 0.084 Uiso 0.45(3) 1 calc R P A 2
C16A C 0.1992(19) 0.4060(15) 0.9046(12) 0.050(3) Uani 0.55(3) 1 d . P A 1
H16A H 0.1134 0.4723 0.9040 0.060 Uiso 0.55(3) 1 calc R P A 1
H16B H 0.1577 0.3351 0.9585 0.060 Uiso 0.55(3) 1 calc R P A 1
C16B C 0.241(3) 0.448(2) 0.876(2) 0.063(6) Uani 0.45(3) 1 d . P A 2
H16C H 0.3040 0.5171 0.8476 0.076 Uiso 0.45(3) 1 calc R P A 2
H16D H 0.1295 0.4826 0.8908 0.076 Uiso 0.45(3) 1 calc R P A 2
C17 C 0.1314(6) 0.2615(5) 0.7907(5) 0.0527(13) Uani 1 1 d . . . .
H17A H 0.0970 0.2279 0.8700 0.063 Uiso 1 1 calc R . . .
H17B H 0.0385 0.3032 0.7652 0.063 Uiso 1 1 calc R . . .
C18 C 0.2059(5) 0.1616(4) 0.7297(4) 0.0443(11) Uani 1 1 d . . . .
H18A H 0.2375 0.1943 0.6501 0.053 Uiso 1 1 calc R . . .
H18B H 0.1310 0.1022 0.7432 0.053 Uiso 1 1 calc R . . .
Cl1 Cl 0.11020(14) 0.79372(11) 0.84053(9) 0.0464(3) Uani 1 1 d . . . .
O3 O 0.0225(8) 0.7013(5) 0.8437(5) 0.105(2) Uani 1 1 d . . . .
O4 O 0.0435(5) 0.8532(5) 0.9297(4) 0.0840(16) Uani 1 1 d . . . .
O5 O 0.2694(5) 0.7474(4) 0.8399(4) 0.0693(12) Uani 1 1 d . . . .
O6 O 0.1117(5) 0.8788(3) 0.7394(3) 0.0565(9) Uani 1 1 d . . . .

loop_
_atom_site_aniso_label
_atom_site_aniso_U_11
_atom_site_aniso_U_22
_atom_site_aniso_U_33
_atom_site_aniso_U_23
_atom_site_aniso_U_13
_atom_site_aniso_U_12
Ru1 0.0329(2) 0.0230(2) 0.0254(2) 0.00159(13) -0.00682(14) -0.00902(14)
S1 0.0333(5) 0.0258(5) 0.0408(5) 0.0008(4) -0.0081(4) -0.0078(4)
S2 0.0330(5) 0.0367(6) 0.0478(6) 0.0042(5) -0.0125(4) -0.0109(4)
S3 0.0615(7) 0.0401(6) 0.0265(5) 0.0059(4) -0.0133(5) -0.0201(5)
S4 0.0454(6) 0.0290(5) 0.0345(5) -0.0018(4) -0.0059(4) -0.0025(4)
S5 0.0496(6) 0.0392(6) 0.0371(5) -0.0057(4) -0.0122(5) -0.0160(5)
O1 0.0445(16) 0.0329(14) 0.0233(13) 0.0001(11) -0.0102(11) -0.0118(13)
O2 0.0455(17) 0.0351(15) 0.0304(14) -0.0101(12) -0.0104(12) -0.0101(13)
C1 0.0237(18) 0.0263(18) 0.037(2) -0.0003(15) -0.0066(15) -0.0012(15)
C2 0.035(2) 0.032(2) 0.0263(18) 0.0003(15) -0.0060(15) -0.0058(16)
C3 0.0307(19) 0.0295(18) 0.0315(19) -0.0029(15) -0.0065(15) -0.0042(15)
C4 0.033(2) 0.0272(18) 0.034(2) -0.0031(15) -0.0104(16) -0.0050(16)
C5 0.042(2) 0.039(2) 0.035(2) 0.0016(17) -0.0085(18) -0.0152(19)
C6 0.040(2) 0.037(2) 0.051(3) 0.002(2) -0.004(2) -0.0145(19)
C7 0.038(2) 0.032(2) 0.060(3) -0.005(2) -0.013(2) -0.0119(19)
C8 0.049(3) 0.053(3) 0.032(2) -0.0176(19) -0.0090(19) -0.002(2)
C9 0.039(2) 0.034(2) 0.062(3) -0.015(2) -0.013(2) -0.0079(19)
C10 0.046(3) 0.031(2) 0.088(4) -0.014(2) -0.016(3) 0.000(2)
C11 0.040(3) 0.044(3) 0.076(4) -0.020(3) -0.013(2) 0.003(2)
C12 0.052(3) 0.049(3) 0.060(3) 0.018(2) -0.028(2) -0.011(2)
C13 0.065(3) 0.068(3) 0.046(3) 0.015(2) -0.033(2) -0.027(3)
C14 0.098(5) 0.057(3) 0.048(3) -0.013(3) -0.024(3) -0.013(3)
C15A 0.071(8) 0.038(6) 0.041(6) -0.012(5) -0.002(5) -0.004(5)
C15B 0.074(10) 0.067(11) 0.054(9) -0.025(9) 0.015(8) -0.005(9)
C16A 0.054(8) 0.044(8) 0.047(7) -0.015(6) -0.002(5) 0.002(6)
C16B 0.080(14) 0.048(11) 0.057(12) -0.027(9) 0.000(9) 0.000(9)
C17 0.034(2) 0.043(3) 0.066(3) 0.001(2) 0.002(2) -0.004(2)
C18 0.029(2) 0.036(2) 0.064(3) 0.000(2) -0.0112(19) -0.0083(18)
Cl1 0.0528(7) 0.0470(6) 0.0407(6) -0.0083(5) -0.0111(5) -0.0108(5)
O3 0.154(6) 0.093(4) 0.084(4) 0.013(3) -0.042(4) -0.079(4)
O4 0.066(3) 0.122(4) 0.071(3) -0.053(3) -0.023(2) 0.028(3)
O5 0.072(3) 0.071(3) 0.059(2) -0.016(2) -0.021(2) 0.021(2)
O6 0.056(2) 0.054(2) 0.057(2) 0.0031(17) -0.0210(17) -0.0082(17)

loop_
_atom_type_symbol
_atom_type_description
_atom_type_scat_dispersion_real
_atom_type_scat_dispersion_imag
_atom_type_scat_source
C C 0.0181 0.0091 'International Tables Vol C Tables 4.2.6.8 and 6.1.1.4'
H H 0.0000 0.0000 'International Tables Vol C Tables 4.2.6.8 and 6.1.1.4'
Cl Cl 0.3639 0.7018 'International Tables Vol C Tables 4.2.6.8 and 6.1.1.4'
O O 0.0492 0.0322 'International Tables Vol C Tables 4.2.6.8 and 6.1.1.4'
Ru Ru 0.0552 3.2960 'International Tables Vol C Tables 4.2.6.8 and 6.1.1.4'
S S 0.3331 0.5567 'International Tables Vol C Tables 4.2.6.8 and 6.1.1.4'

loop_
_geom_angle_atom_site_label_1
_geom_angle_atom_site_label_2
_geom_angle_atom_site_label_3
_geom_angle
S1 Ru1 S2 94.84(4)
S1 Ru1 S3 87.40(4)
S1 Ru1 S4 86.37(4)
S2 Ru1 S3 86.92(4)
S2 Ru1 S4 178.58(3)
S4 Ru1 S3 93.90(4)
O1 Ru1 S1 178.73(8)
O1 Ru1 S2 84.51(9)
O1 Ru1 S3 91.47(8)
O1 Ru1 S4 94.30(9)
C1 Ru1 S1 101.86(12)
C1 Ru1 S2 89.83(11)
C1 Ru1 S3 170.42(12)
C1 Ru1 S4 89.19(11)
C1 Ru1 O1 79.25(14)
C9 S1 Ru1 110.36(16)
C9 S1 C18 103.7(2)
C18 S1 Ru1 102.87(15)
C11 S2 Ru1 111.85(18)
C11 S2 C12 104.0(3)
C12 S2 Ru1 103.60(19)
C13 S3 Ru1 99.17(18)
C13 S3 C14 104.2(3)
C14 S3 Ru1 106.4(2)
C16A S4 Ru1 109.7(5)
C16B S4 Ru1 108.6(8)
C16B S4 C17 113.3(9)
C17 S4 Ru1 104.25(16)
C17 S4 C16A 94.2(6)
C7 S5 C4 91.6(2)
C3 O1 Ru1 110.8(3)
C1 O2 C8 117.9(3)
O2 C1 Ru1 123.5(3)
O2 C1 C2 122.5(4)
C2 C1 Ru1 114.1(3)
C1 C2 H2 122.6
C1 C2 C3 114.8(4)
C3 C2 H2 122.6
O1 C3 C2 121.0(4)
O1 C3 C4 116.1(4)
C2 C3 C4 122.8(4)
C3 C4 S5 120.6(3)
C5 C4 S5 110.6(3)
C5 C4 C3 128.7(4)
C4 C5 H5 123.4
C4 C5 C6 113.1(4)
C6 C5 H5 123.4
C5 C6 H6 123.9
C7 C6 C5 112.2(4)
C7 C6 H6 123.9
S5 C7 H7 123.8
C6 C7 S5 112.4(4)
C6 C7 H7 123.8
O2 C8 H8A 109.5
O2 C8 H8B 109.5
O2 C8 H8C 109.5
H8A C8 H8B 109.5
H8A C8 H8C 109.5
H8B C8 H8C 109.5
S1 C9 H9A 110.0
S1 C9 H9B 110.0
H9A C9 H9B 108.4
C10 C9 S1 108.6(4)
C10 C9 H9A 110.0
C10 C9 H9B 110.0
C9 C10 H10A 108.3
C9 C10 H10B 108.3
H10A C10 H10B 107.4
C11 C10 C9 115.9(4)
C11 C10 H10A 108.3
C11 C10 H10B 108.3
S2 C11 H11A 107.7
S2 C11 H11B 107.7
C10 C11 S2 118.4(4)
C10 C11 H11A 107.7
C10 C11 H11B 107.7
H11A C11 H11B 107.1
S2 C12 H12A 110.1
S2 C12 H12B 110.1
H12A C12 H12B 108.4
C13 C12 S2 108.2(3)
C13 C12 H12A 110.1
C13 C12 H12B 110.1
S3 C13 H13A 110.1
S3 C13 H13B 110.1
C12 C13 S3 108.2(4)
C12 C13 H13A 110.1
C12 C13 H13B 110.1
H13A C13 H13B 108.4
S3 C14 H14A 108.0
S3 C14 H14B 108.0
S3 C14 H14C 111.0
S3 C14 H14D 111.0
H14A C14 H14B 107.2
H14C C14 H14D 109.0
C15A C14 S3 117.4(5)
C15A C14 H14A 108.0
C15A C14 H14B 108.0
C15B C14 S3 103.8(8)
C15B C14 H14C 111.0
C15B C14 H14D 111.0
C14 C15A H15A 107.7
C14 C15A H15B 107.7
H15A C15A H15B 107.1
C16A C15A C14 118.3(12)
C16A C15A H15A 107.7
C16A C15A H15B 107.7
C14 C15B H15C 106.8
C14 C15B H15D 106.8
C14 C15B C16B 122.2(19)
H15C C15B H15D 106.6
C16B C15B H15C 106.8
C16B C15B H15D 106.8
S4 C16A H16A 109.9
S4 C16A H16B 109.9
C15A C16A S4 108.9(11)
C15A C16A H16A 109.9
C15A C16A H16B 109.9
H16A C16A H16B 108.3
S4 C16B H16C 107.3
S4 C16B H16D 107.3
C15B C16B S4 120.2(15)
C15B C16B H16C 107.3
C15B C16B H16D 107.3
H16C C16B H16D 106.9
S4 C17 H17A 109.9
S4 C17 H17B 109.9
H17A C17 H17B 108.3
C18 C17 S4 109.1(3)
C18 C17 H17A 109.9
C18 C17 H17B 109.9
S1 C18 H18A 110.3
S1 C18 H18B 110.3
C17 C18 S1 107.3(4)
C17 C18 H18A 110.3
C17 C18 H18B 110.3
H18A C18 H18B 108.5
O3 Cl1 O4 111.8(4)
O3 Cl1 O5 110.9(4)
O3 Cl1 O6 107.3(3)
O4 Cl1 O5 109.8(3)
O4 Cl1 O6 109.3(3)
O5 Cl1 O6 107.6(3)

loop_
_geom_bond_atom_site_label_1
_geom_bond_atom_site_label_2
_geom_bond_distance
Ru1 S1 2.2720(11)
Ru1 S2 2.3246(11)
Ru1 S3 2.4022(11)
Ru1 S4 2.3322(11)
Ru1 O1 2.121(3)
Ru1 C1 2.015(4)
S1 C9 1.796(5)
S1 C18 1.818(5)
S2 C11 1.819(6)
S2 C12 1.826(5)
S3 C13 1.819(6)
S3 C14 1.829(6)
S4 C16A 1.864(14)
S4 C16B 1.805(19)
S4 C17 1.836(5)
S5 C4 1.722(4)
S5 C7 1.709(5)
O1 C3 1.284(5)
O2 C1 1.350(5)
O2 C8 1.436(5)
C1 C2 1.377(6)
C2 H2 0.9500
C2 C3 1.395(6)
C3 C4 1.454(6)
C4 C5 1.373(6)
C5 H5 0.9500
C5 C6 1.411(7)
C6 H6 0.9500
C6 C7 1.353(8)
C7 H7 0.9500
C8 H8A 0.9800
C8 H8B 0.9800
C8 H8C 0.9800
C9 H9A 0.9900
C9 H9B 0.9900
C9 C10 1.533(7)
C10 H10A 0.9900
C10 H10B 0.9900
C10 C11 1.517(8)
C11 H11A 0.9900
C11 H11B 0.9900
C12 H12A 0.9900
C12 H12B 0.9900
C12 C13 1.523(9)
C13 H13A 0.9900
C13 H13B 0.9900
C14 H14A 0.9900
C14 H14B 0.9900
C14 H14C 0.9900
C14 H14D 0.9900
C14 C15A 1.509(13)
C14 C15B 1.460(18)
C15A H15A 0.9900
C15A H15B 0.9900
C15A C16A 1.50(3)
C15B H15C 0.9900
C15B H15D 0.9900
C15B C16B 1.48(4)
C16A H16A 0.9900
C16A H16B 0.9900
C16B H16C 0.9900
C16B H16D 0.9900
C17 H17A 0.9900
C17 H17B 0.9900
C17 C18 1.509(7)
C18 H18A 0.9900
C18 H18B 0.9900
Cl1 O3 1.412(5)
Cl1 O4 1.421(4)
Cl1 O5 1.436(4)
Cl1 O6 1.441(4)
